data_7109829
loop_
_publ_author_name
'Haeri Lee'
'Tae Hwan Noh'
'Ok-Sang Jung'

_publ_section_title
;
 Reversible supra-channel effects: 3D kagome structure and catalysis via a
 molecular array of 1D coordination polymers
;
_journal_name_full Chem.Commun.
_journal_page_first 9182
_journal_paper_doi 10.1039/c3cc45587d
_journal_volume 49
_journal_year 2013
_chemical_formula_sum 'C152 H138 Cl22 Cu3 N18 O58'
_chemical_formula_weight 4115.32
_chemical_name_systematic
;
?
;
_space_group_IT_number 15
_symmetry_cell_setting monoclinic
_symmetry_space_group_name_Hall '-C 2yc'
_symmetry_space_group_name_H-M 'C 1 2/c 1'
_atom_sites_solution_hydrogens geom
_atom_sites_solution_primary direct
_atom_sites_solution_secondary difmap
_audit_creation_method SHELXL-97
_cell_angle_alpha 90.00
_cell_angle_beta 98.683(2)
_cell_angle_gamma 90.00
_cell_formula_units_Z 4
_cell_length_a 38.9150(7)
_cell_length_b 22.2085(3)
_cell_length_c 21.7493(3)
_cell_measurement_reflns_used 8197
_cell_measurement_temperature 173(2)
_cell_measurement_theta_max 20.32
_cell_measurement_theta_min 2.24
_cell_volume 18581.3(5)
_computing_cell_refinement 'Bruker APEX2'
_computing_data_collection 'Bruker APEX2'
_computing_data_reduction 'Bruker APEX2'
_computing_molecular_graphics 'Bruker SHELXTL'
_computing_publication_material 'Bruker SHELXTL'
_computing_structure_refinement 'SHELXL-97 (Sheldrick, 1997)'
_computing_structure_solution 'SHELXS-97 (Sheldrick, 1990)'
_diffrn_ambient_temperature 173(2)
_diffrn_measured_fraction_theta_full 1.000
_diffrn_measured_fraction_theta_max 1.000
_diffrn_measurement_device_type 'Bruker Breeze CCD'
_diffrn_measurement_method '\f and \w scans'
_diffrn_radiation_monochromator graphite
_diffrn_radiation_source 'fine-focus sealed tube'
_diffrn_radiation_type MoK\a
_diffrn_radiation_wavelength 0.71073
_diffrn_reflns_av_R_equivalents 0.0892
_diffrn_reflns_av_sigmaI/netI 0.0727
_diffrn_reflns_limit_h_max 48
_diffrn_reflns_limit_h_min -48
_diffrn_reflns_limit_k_max 27
_diffrn_reflns_limit_k_min -27
_diffrn_reflns_limit_l_max 26
_diffrn_reflns_limit_l_min -26
_diffrn_reflns_number 146146
_diffrn_reflns_theta_full 26.00
_diffrn_reflns_theta_max 26.00
_diffrn_reflns_theta_min 1.06
_diffrn_standards_number 0
_exptl_absorpt_coefficient_mu 0.743
_exptl_absorpt_correction_T_max 0.8476
_exptl_absorpt_correction_T_min 0.7809
_exptl_absorpt_correction_type multi-scan
_exptl_absorpt_process_details sadabs
_exptl_crystal_colour blue
_exptl_crystal_density_diffrn 1.471
_exptl_crystal_density_method 'not measured'
_exptl_crystal_description block
_exptl_crystal_F_000 8404
_exptl_crystal_size_max 0.35
_exptl_crystal_size_mid 0.26
_exptl_crystal_size_min 0.23
_refine_diff_density_max 0.946
_refine_diff_density_min -1.231
_refine_diff_density_rms 0.140
_refine_ls_extinction_method none
_refine_ls_goodness_of_fit_ref 1.035
_refine_ls_hydrogen_treatment constr
_refine_ls_matrix_type full
_refine_ls_number_parameters 1143
_refine_ls_number_reflns 18265
_refine_ls_number_restraints 23
_refine_ls_restrained_S_all 1.040
_refine_ls_R_factor_all 0.1889
_refine_ls_R_factor_gt 0.1148
_refine_ls_shift/su_max 0.001
_refine_ls_shift/su_mean 0.000
_refine_ls_structure_factor_coef Fsqd
_refine_ls_weighting_details 'calc w=1/[\s^2^(Fo^2^)+(0.1886P)^2^+143.1234P] where P=(Fo^2^+2Fc^2^)/3'
_refine_ls_weighting_scheme calc
_refine_ls_wR_factor_gt 0.3114
_refine_ls_wR_factor_ref 0.3728
_reflns_number_gt 9794
_reflns_number_total 18265
_reflns_threshold_expression >2sigma(I)
_cod_data_source_file c3cc45587d.txt
_cod_data_source_block dd
_cod_original_sg_symbol_H-M C2/c
_cod_database_code 7109829

loop_
_symmetry_equiv_pos_as_xyz
'x, y, z'
'-x, y, -z+1/2'
'x+1/2, y+1/2, z'
'-x+1/2, y+1/2, -z+1/2'
'-x, -y, -z'
'x, -y, z-1/2'
'-x+1/2, -y+1/2, -z'
'x+1/2, -y+1/2, z-1/2'

loop_
_atom_site_label
_atom_site_type_symbol
_atom_site_fract_x
_atom_site_fract_y
_atom_site_fract_z
_atom_site_U_iso_or_equiv
_atom_site_adp_type
_atom_site_occupancy
_atom_site_symmetry_multiplicity
_atom_site_calc_flag
_atom_site_refinement_flags
Cu1 Cu 0.24820(3) 0.28717(4) 0.74918(4) 0.0467(3) Uani 1 1 d .
Cu2 Cu 0.0000 0.48034(6) 0.2500 0.0465(4) Uani 1 2 d S
Cl1 Cl 0.09392(9) 0.3246(2) 0.72273(15) 0.1071(12) Uani 1 1 d .
Cl2 Cl 0.21087(8) 0.02834(10) 0.72879(11) 0.0723(7) Uani 1 1 d .
Cl3 Cl 0.10384(14) 0.7162(3) 0.72713(17) 0.160(2) Uani 1 1 d D
Cl4 Cl 0.31738(16) 0.3030(2) -0.0412(2) 0.1588(19) Uani 1 1 d .
Cl5 Cl 0.29183(14) 0.2146(2) 0.0378(2) 0.1517(18) Uani 1 1 d .
Cl6 Cl 0.3087(4) 0.3277(6) 0.4392(7) 0.376(9) Uani 1 1 d .
Cl7 Cl 0.2635(5) 0.3076(15) 0.5040(16) 0.93(4) Uani 1 1 d .
Cl8 Cl 0.05431(13) 0.4128(3) 0.4826(2) 0.1535(17) Uani 1 1 d .
Cl9 Cl -0.00152(10) 0.4311(3) 0.5506(2) 0.162(2) Uani 1 1 d .
Cl10 Cl 0.1673(2) 0.5120(5) 0.6499(8) 0.372(9) Uani 1 1 d .
Cl11 Cl 0.1515(4) 0.5591(15) 0.7486(9) 0.64(3) Uani 1 1 d .
O1 O 0.18363(19) 0.1385(3) 0.8924(3) 0.0715(18) Uani 1 1 d .
O2 O 0.22202(15) 0.0675(2) 0.9344(2) 0.0517(13) Uani 1 1 d .
O3 O 0.26153(16) 0.0013(3) 1.0455(3) 0.0625(16) Uani 1 1 d .
O4 O 0.21800(15) 0.0637(2) 1.0588(2) 0.0499(13) Uani 1 1 d .
O5 O 0.34582(17) 0.2961(3) 0.5949(3) 0.0664(17) Uani 1 1 d .
O6 O 0.36039(15) 0.2009(2) 0.5746(3) 0.0542(14) Uani 1 1 d .
O7 O 0.3548(2) 0.1044(3) 0.4890(3) 0.083(2) Uani 1 1 d .
O8 O 0.35044(16) 0.1968(3) 0.4469(3) 0.0618(15) Uani 1 1 d .
O9 O 0.02915(17) 0.3300(3) 0.0680(3) 0.0697(17) Uani 1 1 d .
O10 O 0.07996(16) 0.3592(3) 0.0389(3) 0.0638(16) Uani 1 1 d .
O11 O 0.12555(15) 0.4076(3) -0.0471(3) 0.0692(17) Uani 1 1 d .
O12 O 0.07273(15) 0.3727(3) -0.0870(3) 0.0547(14) Uani 1 1 d .
O13 O 0.0883(2) 0.3631(4) 0.7711(3) 0.108(3) Uani 1 1 d .
O14 O 0.1004(5) 0.2711(6) 0.7466(7) 0.221(9) Uani 1 1 d .
O15 O 0.1211(2) 0.3422(6) 0.6920(4) 0.134(4) Uani 1 1 d .
O16 O 0.0630(2) 0.3315(5) 0.6753(4) 0.123(3) Uani 1 1 d .
O17 O 0.1983(4) 0.0683(5) 0.6796(5) 0.153(4) Uani 1 1 d .
O18 O 0.2346(4) -0.0069(5) 0.7051(5) 0.153(5) Uani 1 1 d .
O19 O 0.1875(3) -0.0068(5) 0.7546(8) 0.168(6) Uani 1 1 d .
O20 O 0.2265(4) 0.0669(5) 0.7753(5) 0.149(4) Uani 1 1 d .
O21 O 0.0904(5) 0.6675(6) 0.7002(8) 0.327(16) Uani 1 1 d D
O22 O 0.1001(6) 0.7619(6) 0.6874(7) 0.52(3) Uani 1 1 d D
O23 O 0.1373(2) 0.7087(11) 0.7486(11) 0.60(5) Uani 1 1 d D
O24 O 0.0874(5) 0.7302(11) 0.7752(7) 0.54(3) Uani 1 1 d D
O25 O -0.0230(5) 0.8606(7) 0.2891(8) 0.233(8) Uani 1 1 d .
H25B H -0.0034 0.8730 0.2832 0.280 Uiso 1 1 d R
H25C H -0.0377 0.8884 0.2812 0.280 Uiso 1 1 d R
O26 O 0.0898(9) 0.0281(18) 0.7370(18) 0.51(3) Uani 1 1 d .
H26A H 0.0744 0.0495 0.7495 0.614 Uiso 1 1 d R
H26B H 0.0819 0.0133 0.7022 0.614 Uiso 1 1 d R
O27 O 0.0053(13) 0.000(3) 0.557(3) 0.65(6) Uani 1 1 d .
H27B H 0.0045 -0.0296 0.5802 0.782 Uiso 1 1 d R
H27C H -0.0146 0.0160 0.5491 0.782 Uiso 1 1 d R
O28 O 0.0488(10) 0.044(3) 0.133(3) 0.79(7) Uani 1 1 d .
H28A H 0.0480 0.0326 0.0959 0.954 Uiso 1 1 d R
H28B H 0.0365 0.0204 0.1512 0.954 Uiso 1 1 d R
O29 O -0.0253(11) 0.086(2) 0.227(2) 0.57(3) Uani 1 1 d U
H29A H -0.0432 0.0647 0.2220 0.690 Uiso 1 1 d R
H29B H -0.0127 0.0765 0.2002 0.690 Uiso 1 1 d R
N1 N 0.26233(19) 0.2264(3) 0.8185(3) 0.0478(16) Uani 1 1 d .
N2 N 0.27603(18) 0.1587(3) 1.1945(3) 0.0483(16) Uani 1 1 d .
N3 N 0.26939(16) 0.2313(3) 0.6908(3) 0.0409(14) Uani 1 1 d .
N4 N 0.26687(17) 0.1550(3) 0.3227(3) 0.0456(15) Uani 1 1 d .
N5 N 0.3034(2) 0.3363(3) 0.7777(3) 0.0537(17) Uani 1 1 d .
N6 N 0.1894(2) 0.2253(3) 0.7202(3) 0.0571(19) Uani 1 1 d .
N7 N 0.03062(17) 0.4782(3) 0.1832(3) 0.0476(15) Uani 1 1 d .
N8 N 0.04463(17) 0.5223(3) -0.1858(3) 0.0465(15) Uani 1 1 d .
N9 N 0.0000 0.5896(5) 0.2500 0.054(2) Uani 1 2 d S
N10 N 0.0000 0.3646(5) 0.2500 0.071(3) Uani 1 2 d SD
C1 C 0.2373(2) 0.1988(3) 0.8442(3) 0.0485(19) Uani 1 1 d .
H1A H 0.2141 0.2136 0.8352 0.058 Uiso 1 1 calc R
C2 C 0.2440(2) 0.1493(3) 0.8836(3) 0.0487(19) Uani 1 1 d .
C3 C 0.2773(2) 0.1299(4) 0.8991(4) 0.054(2) Uani 1 1 d .
H3A H 0.2826 0.0968 0.9267 0.065 Uiso 1 1 calc R
C4 C 0.3033(3) 0.1591(4) 0.8738(4) 0.062(2) Uani 1 1 d .
H4A H 0.3268 0.1466 0.8840 0.074 Uiso 1 1 calc R
C5 C 0.2947(2) 0.2065(4) 0.8339(4) 0.057(2) Uani 1 1 d .
H5A H 0.3128 0.2259 0.8164 0.069 Uiso 1 1 calc R
C6 C 0.2131(3) 0.1198(4) 0.9032(4) 0.052(2) Uani 1 1 d .
C7 C 0.1951(2) 0.0347(3) 0.9539(4) 0.054(2) Uani 1 1 d .
C8 C 0.1719(3) 0.0043(4) 0.9125(5) 0.073(3) Uani 1 1 d .
H8A H 0.1736 0.0045 0.8693 0.088 Uiso 1 1 calc R
C9 C 0.1443(3) -0.0288(4) 0.9361(6) 0.077(3) Uani 1 1 d .
C10 C 0.1175(3) -0.0588(5) 0.8953(8) 0.108(5) Uani 1 1 d .
H10A H 0.1168 -0.0568 0.8515 0.129 Uiso 1 1 calc R
C11 C 0.0931(4) -0.0898(6) 0.9197(11) 0.124(6) Uani 1 1 d .
H11A H 0.0760 -0.1112 0.8924 0.148 Uiso 1 1 calc R
C12 C 0.0919(5) -0.0918(7) 0.9801(12) 0.136(7) Uani 1 1 d .
H12A H 0.0735 -0.1127 0.9950 0.163 Uiso 1 1 calc R
C13 C 0.1166(3) -0.0645(6) 1.0209(9) 0.113(5) Uani 1 1 d .
H13A H 0.1157 -0.0676 1.0642 0.135 Uiso 1 1 calc R
C14 C 0.1438(3) -0.0315(4) 1.0005(6) 0.079(3) Uani 1 1 d .
C15 C 0.1693(2) -0.0020(4) 1.0399(5) 0.065(2) Uani 1 1 d .
H15A H 0.1696 -0.0046 1.0835 0.078 Uiso 1 1 calc R
C16 C 0.1939(2) 0.0305(3) 1.0178(4) 0.054(2) Uani 1 1 d .
C17 C 0.2508(2) 0.0444(3) 1.0695(4) 0.0479(19) Uani 1 1 d .
C18 C 0.2574(2) 0.1258(3) 1.1500(4) 0.0449(18) Uani 1 1 d .
H18A H 0.2330 0.1312 1.1420 0.054 Uiso 1 1 calc R
C19 C 0.2725(2) 0.0845(3) 1.1157(4) 0.0477(19) Uani 1 1 d .
C20 C 0.3081(3) 0.0780(5) 1.1264(5) 0.082(3) Uani 1 1 d .
H20A H 0.3192 0.0496 1.1033 0.099 Uiso 1 1 calc R
C21 C 0.3271(3) 0.1130(6) 1.1706(6) 0.095(4) Uani 1 1 d .
H21A H 0.3518 0.1102 1.1779 0.115 Uiso 1 1 calc R
C22 C 0.3102(2) 0.1521(5) 1.2042(5) 0.072(3) Uani 1 1 d .
H22A H 0.3235 0.1755 1.2358 0.087 Uiso 1 1 calc R
C23 C 0.2605(2) 0.1730(3) 0.6844(4) 0.0508(19) Uani 1 1 d .
H23A H 0.2425 0.1579 0.7052 0.061 Uiso 1 1 calc R
C24 C 0.2768(2) 0.1341(4) 0.6483(4) 0.053(2) Uani 1 1 d .
H24A H 0.2697 0.0933 0.6437 0.063 Uiso 1 1 calc R
C25 C 0.3031(2) 0.1546(4) 0.6194(4) 0.055(2) Uani 1 1 d .
H25A H 0.3149 0.1283 0.5953 0.065 Uiso 1 1 calc R
C26 C 0.3123(2) 0.2150(3) 0.6260(3) 0.0457(18) Uani 1 1 d .
C27 C 0.2946(2) 0.2517(3) 0.6615(3) 0.0483(19) Uani 1 1 d .
H27A H 0.3005 0.2932 0.6650 0.058 Uiso 1 1 calc R
C28 C 0.3410(2) 0.2434(4) 0.5983(4) 0.0493(19) Uani 1 1 d .
C29 C 0.3871(2) 0.2213(4) 0.5434(4) 0.053(2) Uani 1 1 d .
C30 C 0.4171(2) 0.2452(4) 0.5752(5) 0.065(2) Uani 1 1 d .
H30A H 0.4201 0.2488 0.6192 0.078 Uiso 1 1 calc R
C31 C 0.4434(3) 0.2642(4) 0.5422(6) 0.077(3) Uani 1 1 d .
C32 C 0.4744(3) 0.2915(6) 0.5700(7) 0.097(4) Uani 1 1 d .
H32A H 0.4788 0.2946 0.6141 0.116 Uiso 1 1 calc R
C33 C 0.4982(3) 0.3135(7) 0.5370(10) 0.129(6) Uani 1 1 d .
H33A H 0.5186 0.3327 0.5575 0.154 Uiso 1 1 calc R
C34 C 0.4925(4) 0.3077(8) 0.4721(9) 0.124(5) Uani 1 1 d .
H34A H 0.5092 0.3227 0.4484 0.149 Uiso 1 1 calc R
C35 C 0.4640(3) 0.2813(6) 0.4440(7) 0.101(4) Uani 1 1 d .
H35A H 0.4610 0.2766 0.4001 0.122 Uiso 1 1 calc R
C36 C 0.4385(3) 0.2606(5) 0.4757(5) 0.071(3) Uani 1 1 d .
C37 C 0.4072(3) 0.2353(5) 0.4461(5) 0.073(3) Uani 1 1 d .
H37A H 0.4035 0.2311 0.4021 0.088 Uiso 1 1 calc R
C38 C 0.3824(2) 0.2169(4) 0.4787(4) 0.058(2) Uani 1 1 d .
C39 C 0.3400(3) 0.1397(4) 0.4550(4) 0.060(2) Uani 1 1 d .
C40 C 0.2947(2) 0.1667(3) 0.3644(4) 0.0463(18) Uani 1 1 d .
H40A H 0.3071 0.2030 0.3609 0.056 Uiso 1 1 calc R
C41 C 0.3061(2) 0.1280(3) 0.4122(4) 0.055(2) Uani 1 1 d .
C42 C 0.2882(3) 0.0755(4) 0.4181(5) 0.079(3) Uani 1 1 d .
H42A H 0.2958 0.0483 0.4510 0.094 Uiso 1 1 calc R
C43 C 0.2593(3) 0.0628(4) 0.3765(6) 0.085(3) Uani 1 1 d .
H43A H 0.2463 0.0272 0.3802 0.102 Uiso 1 1 calc R
C44 C 0.2494(3) 0.1036(4) 0.3282(5) 0.067(3) Uani 1 1 d .
H44A H 0.2297 0.0948 0.2983 0.081 Uiso 1 1 calc R
C45 C 0.3289(3) 0.3579(4) 0.7908(5) 0.068(3) Uani 1 1 d .
C46 C 0.3625(4) 0.3862(7) 0.8110(12) 0.199(12) Uani 1 1 d .
H46A H 0.3613 0.4289 0.7994 0.239 Uiso 1 1 calc R
H46B H 0.3803 0.3662 0.7908 0.239 Uiso 1 1 calc R
H46C H 0.3685 0.3825 0.8562 0.239 Uiso 1 1 calc R
C47 C 0.1680(4) 0.1952(6) 0.7149(7) 0.105(4) Uani 1 1 d .
C48 C 0.1368(4) 0.1513(9) 0.7096(19) 0.34(3) Uani 1 1 d .
H48A H 0.1450 0.1114 0.7242 0.404 Uiso 1 1 calc R
H48B H 0.1258 0.1487 0.6661 0.404 Uiso 1 1 calc R
H48C H 0.1199 0.1661 0.7351 0.404 Uiso 1 1 calc R
C49 C 0.0550(2) 0.5196(4) 0.1807(4) 0.054(2) Uani 1 1 d .
H49A H 0.0556 0.5536 0.2074 0.064 Uiso 1 1 calc R
C50 C 0.0793(2) 0.5155(5) 0.1413(4) 0.063(2) Uani 1 1 d .
H50A H 0.0959 0.5466 0.1398 0.075 Uiso 1 1 calc R
C51 C 0.0792(2) 0.4656(4) 0.1039(4) 0.060(2) Uani 1 1 d .
H51A H 0.0961 0.4613 0.0770 0.072 Uiso 1 1 calc R
C52 C 0.0545(2) 0.4222(4) 0.1060(4) 0.052(2) Uani 1 1 d .
C53 C 0.0305(2) 0.4305(4) 0.1462(4) 0.0509(19) Uani 1 1 d .
H53A H 0.0131 0.4007 0.1474 0.061 Uiso 1 1 calc R
C54 C 0.0519(2) 0.3659(5) 0.0696(4) 0.057(2) Uani 1 1 d .
C55 C 0.0817(2) 0.3085(4) 0.0034(4) 0.062(2) Uani 1 1 d .
C56 C 0.0843(3) 0.2513(5) 0.0279(5) 0.069(3) Uani 1 1 d .
H56A H 0.0851 0.2453 0.0713 0.083 Uiso 1 1 calc R
C57 C 0.0856(3) 0.2017(5) -0.0117(6) 0.082(3) Uani 1 1 d .
C58 C 0.0880(3) 0.1403(6) 0.0131(8) 0.106(4) Uani 1 1 d .
H58A H 0.0890 0.1325 0.0562 0.127 Uiso 1 1 calc R
C59 C 0.0887(4) 0.0941(6) -0.0296(11) 0.131(6) Uani 1 1 d .
H59A H 0.0909 0.0540 -0.0145 0.157 Uiso 1 1 calc R
C60 C 0.0862(5) 0.1038(7) -0.0938(10) 0.136(6) Uani 1 1 d .
H60A H 0.0859 0.0703 -0.1212 0.163 Uiso 1 1 calc R
C61 C 0.0845(4) 0.1587(6) -0.1165(8) 0.116(5) Uani 1 1 d .
H61A H 0.0831 0.1647 -0.1601 0.139 Uiso 1 1 calc R
C62 C 0.0847(3) 0.2098(5) -0.0760(6) 0.077(3) Uani 1 1 d .
C63 C 0.0816(3) 0.2686(5) -0.0990(5) 0.070(3) Uani 1 1 d .
H63A H 0.0810 0.2751 -0.1423 0.084 Uiso 1 1 calc R
C64 C 0.0796(2) 0.3157(4) -0.0619(4) 0.055(2) Uani 1 1 d .
C65 C 0.0978(2) 0.4157(4) -0.0778(4) 0.053(2) Uani 1 1 d .
C66 C 0.0545(2) 0.4749(4) -0.1513(4) 0.0490(19) Uani 1 1 d .
H66A H 0.0393 0.4411 -0.1539 0.059 Uiso 1 1 calc R
C67 C 0.0862(2) 0.4713(4) -0.1110(4) 0.0480(19) Uani 1 1 d .
C68 C 0.1074(2) 0.5217(4) -0.1050(5) 0.067(3) Uani 1 1 d .
H68A H 0.1286 0.5221 -0.0769 0.080 Uiso 1 1 calc R
C69 C 0.0967(3) 0.5718(4) -0.1411(5) 0.075(3) Uani 1 1 d .
H69A H 0.1109 0.6068 -0.1386 0.090 Uiso 1 1 calc R
C70 C 0.0661(2) 0.5707(4) -0.1801(4) 0.061(2) Uani 1 1 d .
H70A H 0.0593 0.6054 -0.2045 0.073 Uiso 1 1 calc R
C71 C 0.0000 0.6402(6) 0.2500 0.075(4) Uani 1 2 d S
C72 C 0.0000 0.7058(7) 0.2500 0.162(13) Uani 1 2 d S
H72A H -0.0220 0.7206 0.2271 0.195 Uiso 0.50 1 calc PR
H72B H 0.0193 0.7206 0.2300 0.195 Uiso 0.50 1 calc PR
H72C H 0.0027 0.7206 0.2929 0.195 Uiso 0.50 1 calc PR
C73 C 0.0000 0.3149(5) 0.2500 0.096(5) Uani 1 2 d SD
C74 C 0.0000 0.2459(5) 0.2500 0.30(3) Uani 1 2 d SD
H74A H -0.0220 0.2312 0.2271 0.364 Uiso 0.50 1 calc PR
H74B H 0.0027 0.2312 0.2929 0.364 Uiso 0.50 1 calc PR
H74C H 0.0193 0.2312 0.2300 0.364 Uiso 0.50 1 calc PR
C75 C 0.3278(3) 0.2486(6) 0.0190(6) 0.099(4) Uani 1 1 d .
H75A H 0.3434 0.2177 0.0052 0.119 Uiso 1 1 calc R
H75B H 0.3405 0.2685 0.0564 0.119 Uiso 1 1 calc R
C76 C 0.2873(6) 0.3662(6) 0.4978(10) 0.161(8) Uani 1 1 d .
H76A H 0.3033 0.3760 0.5364 0.193 Uiso 1 1 calc R
H76B H 0.2738 0.4021 0.4816 0.193 Uiso 1 1 calc R
C77 C 0.0310(3) 0.3837(6) 0.5326(6) 0.093(4) Uani 1 1 d .
H77A H 0.0466 0.3734 0.5714 0.111 Uiso 1 1 calc R
H77B H 0.0202 0.3458 0.5150 0.111 Uiso 1 1 calc R
C78 C 0.1964(14) 0.517(3) 0.7372(14) 0.47(5) Uani 1 1 d .
H78A H 0.2009 0.4780 0.7593 0.562 Uiso 1 1 calc R
H78B H 0.2173 0.5427 0.7407 0.562 Uiso 1 1 calc R

loop_
_atom_site_aniso_label
_atom_site_aniso_U_11
_atom_site_aniso_U_22
_atom_site_aniso_U_33
_atom_site_aniso_U_23
_atom_site_aniso_U_13
_atom_site_aniso_U_12
Cu1 0.0678(7) 0.0360(5) 0.0392(5) 0.0017(4) 0.0171(4) 0.0109(4)
Cu2 0.0477(8) 0.0518(8) 0.0422(7) 0.000 0.0135(6) 0.000
Cl1 0.098(2) 0.151(3) 0.0742(19) -0.030(2) 0.0186(17) 0.043(2)
Cl2 0.115(2) 0.0405(11) 0.0588(13) -0.0069(10) 0.0051(13) 0.0055(13)
Cl3 0.187(4) 0.217(5) 0.0654(19) 0.015(3) -0.015(2) -0.141(4)
Cl4 0.211(5) 0.110(3) 0.142(4) 0.008(3) -0.016(4) 0.007(3)
Cl5 0.179(4) 0.158(4) 0.130(3) -0.043(3) 0.059(3) -0.039(3)
Cl6 0.359(15) 0.306(13) 0.388(16) 0.001(13) -0.185(14) 0.056(12)
Cl7 0.36(2) 1.16(7) 1.13(6) 0.93(6) -0.33(3) -0.31(3)
Cl8 0.150(4) 0.190(5) 0.132(3) 0.003(3) 0.057(3) 0.001(3)
Cl9 0.092(3) 0.260(6) 0.139(3) -0.090(4) 0.032(2) -0.025(3)
Cl10 0.157(6) 0.262(9) 0.73(3) -0.183(13) 0.171(11) -0.067(6)
Cl11 0.303(16) 1.21(7) 0.42(2) -0.39(3) 0.113(16) -0.32(3)
O1 0.076(5) 0.050(3) 0.093(5) 0.013(3) 0.026(4) 0.012(3)
O2 0.069(4) 0.041(3) 0.046(3) 0.005(2) 0.008(3) 0.002(3)
O3 0.070(4) 0.049(3) 0.070(4) -0.019(3) 0.012(3) 0.007(3)
O4 0.061(4) 0.042(3) 0.047(3) -0.001(2) 0.008(3) 0.010(3)
O5 0.077(4) 0.044(3) 0.085(4) 0.010(3) 0.035(4) 0.010(3)
O6 0.058(3) 0.052(3) 0.054(3) -0.004(3) 0.016(3) 0.005(3)
O7 0.104(5) 0.051(4) 0.080(5) -0.002(3) -0.034(4) 0.010(4)
O8 0.069(4) 0.055(4) 0.060(4) -0.002(3) 0.006(3) -0.008(3)
O9 0.054(4) 0.083(5) 0.074(4) -0.010(4) 0.017(3) 0.004(4)
O10 0.066(4) 0.076(4) 0.054(3) -0.003(3) 0.025(3) 0.008(3)
O11 0.041(3) 0.094(5) 0.071(4) 0.003(4) 0.003(3) 0.001(3)
O12 0.058(4) 0.058(3) 0.048(3) 0.002(3) 0.007(3) 0.004(3)
O13 0.107(6) 0.154(8) 0.061(4) -0.020(5) 0.005(4) 0.069(6)
O14 0.38(2) 0.130(9) 0.191(13) 0.024(9) 0.176(15) 0.121(13)
O15 0.084(6) 0.243(13) 0.079(5) -0.023(7) 0.020(5) 0.051(7)
O16 0.107(7) 0.167(9) 0.089(6) -0.036(6) 0.000(5) 0.035(6)
O17 0.218(12) 0.120(8) 0.104(7) 0.017(6) -0.028(8) 0.012(8)
O18 0.244(14) 0.113(7) 0.113(8) -0.015(6) 0.067(8) 0.062(8)
O19 0.102(7) 0.110(8) 0.299(17) -0.059(10) 0.056(9) -0.030(6)
O20 0.240(13) 0.111(7) 0.103(7) -0.063(6) 0.047(8) -0.057(8)
O21 0.42(3) 0.26(2) 0.25(2) 0.022(18) -0.10(2) -0.22(2)
O22 1.04(9) 0.35(3) 0.141(15) 0.069(18) 0.01(3) -0.40(5)
O23 0.26(3) 1.30(15) 0.23(3) -0.02(5) -0.02(2) -0.39(6)
O24 0.63(6) 0.87(9) 0.160(19) -0.19(4) 0.17(3) -0.23(6)
O25 0.33(2) 0.155(12) 0.234(17) 0.013(12) 0.106(17) 0.056(14)
O26 0.47(5) 0.58(6) 0.47(5) 0.15(5) 0.04(4) 0.34(5)
O27 0.41(5) 0.55(6) 0.92(15) -0.23(10) -0.14(9) 0.20(5)
O28 0.38(5) 1.12(13) 0.83(10) 0.80(11) -0.10(5) -0.18(6)
O29 0.56(3) 0.55(3) 0.56(3) 0.022(13) -0.059(13) 0.010(13)
N1 0.068(5) 0.044(4) 0.034(3) -0.002(3) 0.016(3) 0.005(3)
N2 0.059(4) 0.040(3) 0.049(4) -0.001(3) 0.019(3) 0.004(3)
N3 0.053(4) 0.036(3) 0.034(3) 0.000(3) 0.011(3) 0.006(3)
N4 0.059(4) 0.029(3) 0.050(4) -0.002(3) 0.014(3) 0.000(3)
N5 0.065(5) 0.049(4) 0.048(4) -0.004(3) 0.010(4) 0.006(4)
N6 0.066(5) 0.050(4) 0.056(4) -0.001(3) 0.013(4) -0.007(4)
N7 0.050(4) 0.050(4) 0.043(4) 0.007(3) 0.011(3) 0.004(3)
N8 0.049(4) 0.045(4) 0.046(4) -0.003(3) 0.010(3) -0.002(3)
N9 0.038(5) 0.060(7) 0.063(6) 0.000 0.005(4) 0.000
N10 0.087(8) 0.065(7) 0.064(7) 0.000 0.020(6) 0.000
C1 0.072(6) 0.038(4) 0.037(4) 0.000(3) 0.015(4) 0.011(4)
C2 0.073(6) 0.035(4) 0.038(4) -0.004(3) 0.008(4) 0.001(4)
C3 0.067(6) 0.048(5) 0.046(5) 0.004(4) 0.007(4) 0.011(4)
C4 0.069(6) 0.056(5) 0.061(5) 0.012(4) 0.012(5) 0.012(5)
C5 0.069(6) 0.053(5) 0.052(5) 0.008(4) 0.015(4) 0.012(4)
C6 0.073(6) 0.042(4) 0.041(4) 0.000(3) 0.010(4) 0.000(4)
C7 0.067(6) 0.035(4) 0.057(5) 0.004(4) 0.000(4) 0.000(4)
C8 0.093(8) 0.049(5) 0.069(6) -0.001(5) -0.017(6) 0.003(5)
C9 0.070(7) 0.032(4) 0.122(10) 0.011(5) -0.011(6) 0.001(4)
C10 0.103(10) 0.059(6) 0.145(12) 0.003(7) -0.037(9) -0.008(7)
C11 0.079(9) 0.073(9) 0.205(19) 0.008(11) -0.021(11) -0.032(7)
C12 0.099(12) 0.074(9) 0.24(2) 0.052(13) 0.030(14) -0.016(8)
C13 0.065(7) 0.071(7) 0.199(16) 0.062(9) 0.011(9) -0.003(6)
C14 0.066(6) 0.047(5) 0.121(10) 0.042(6) 0.004(6) 0.006(5)
C15 0.063(6) 0.056(5) 0.076(6) 0.024(5) 0.009(5) 0.005(5)
C16 0.061(5) 0.038(4) 0.063(5) 0.008(4) 0.010(4) 0.008(4)
C17 0.061(5) 0.036(4) 0.050(4) 0.002(3) 0.019(4) 0.000(4)
C18 0.053(5) 0.037(4) 0.047(4) 0.003(3) 0.014(4) -0.001(3)
C19 0.058(5) 0.041(4) 0.048(4) -0.003(3) 0.021(4) 0.009(4)
C20 0.064(6) 0.089(7) 0.099(8) -0.055(6) 0.027(6) 0.001(5)
C21 0.060(6) 0.101(9) 0.128(10) -0.060(8) 0.023(6) 0.002(6)
C22 0.052(6) 0.090(7) 0.080(7) -0.031(6) 0.024(5) 0.000(5)
C23 0.065(5) 0.038(4) 0.050(5) 0.000(3) 0.009(4) 0.001(4)
C24 0.064(5) 0.038(4) 0.057(5) -0.007(4) 0.016(4) 0.001(4)
C25 0.072(6) 0.044(4) 0.048(5) -0.006(4) 0.009(4) 0.014(4)
C26 0.059(5) 0.044(4) 0.035(4) 0.003(3) 0.008(3) 0.008(4)
C27 0.074(6) 0.037(4) 0.034(4) 0.000(3) 0.010(4) 0.007(4)
C28 0.051(5) 0.054(5) 0.041(4) -0.002(4) 0.002(4) 0.007(4)
C29 0.049(5) 0.055(5) 0.056(5) -0.014(4) 0.008(4) 0.010(4)
C30 0.063(6) 0.065(6) 0.069(6) -0.021(5) 0.016(5) 0.002(5)
C31 0.055(6) 0.056(5) 0.122(9) -0.037(6) 0.018(6) -0.005(5)
C32 0.061(7) 0.105(9) 0.123(10) -0.037(8) 0.007(7) 0.009(7)
C33 0.060(8) 0.126(12) 0.201(19) -0.043(13) 0.023(10) -0.022(8)
C34 0.093(11) 0.130(12) 0.163(16) -0.031(12) 0.068(11) -0.010(9)
C35 0.080(8) 0.096(9) 0.140(12) -0.029(8) 0.054(8) -0.023(7)
C36 0.062(6) 0.067(6) 0.090(7) -0.032(6) 0.029(5) -0.011(5)
C37 0.092(8) 0.068(6) 0.065(6) -0.017(5) 0.030(6) 0.002(6)
C38 0.060(5) 0.052(5) 0.060(5) -0.011(4) 0.010(4) -0.001(4)
C39 0.071(6) 0.050(5) 0.055(5) -0.005(4) -0.001(4) 0.006(5)
C40 0.053(5) 0.037(4) 0.049(4) -0.006(3) 0.009(4) -0.003(4)
C41 0.072(6) 0.036(4) 0.054(5) 0.008(4) 0.001(4) 0.001(4)
C42 0.088(7) 0.060(6) 0.080(7) 0.028(5) -0.014(6) -0.013(5)
C43 0.086(7) 0.051(5) 0.108(9) 0.028(6) -0.016(7) -0.020(5)
C44 0.079(6) 0.043(5) 0.072(6) 0.014(4) -0.015(5) -0.013(5)
C45 0.057(6) 0.046(5) 0.095(8) 0.000(5) -0.009(5) 0.014(5)
C46 0.109(12) 0.093(11) 0.35(3) -0.028(15) -0.102(16) -0.003(9)
C47 0.096(10) 0.074(8) 0.148(13) -0.028(8) 0.031(9) 0.024(8)
C48 0.076(11) 0.150(18) 0.78(8) -0.22(3) 0.04(2) -0.010(12)
C49 0.047(5) 0.066(5) 0.047(5) 0.000(4) 0.009(4) 0.004(4)
C50 0.049(5) 0.074(6) 0.068(6) 0.012(5) 0.018(4) -0.002(4)
C51 0.049(5) 0.084(7) 0.050(5) 0.002(5) 0.016(4) 0.012(5)
C52 0.045(5) 0.068(5) 0.045(4) 0.008(4) 0.008(4) 0.009(4)
C53 0.055(5) 0.059(5) 0.040(4) 0.003(4) 0.011(4) 0.006(4)
C54 0.058(6) 0.074(6) 0.040(4) 0.002(4) 0.009(4) 0.019(5)
C55 0.060(5) 0.065(6) 0.065(6) -0.003(5) 0.023(5) 0.014(5)
C56 0.072(6) 0.075(7) 0.064(6) 0.014(5) 0.024(5) 0.016(5)
C57 0.061(6) 0.075(7) 0.112(9) 0.014(7) 0.019(6) 0.030(5)
C58 0.085(8) 0.075(8) 0.162(13) 0.031(8) 0.033(8) 0.038(7)
C59 0.110(11) 0.054(7) 0.23(2) 0.014(11) 0.027(12) 0.040(7)
C60 0.172(16) 0.086(11) 0.163(17) -0.015(11) 0.065(14) 0.027(10)
C61 0.146(13) 0.069(8) 0.144(13) -0.011(8) 0.060(10) 0.033(8)
C62 0.073(7) 0.069(6) 0.094(8) -0.003(6) 0.032(6) 0.029(5)
C63 0.072(6) 0.069(6) 0.073(6) -0.002(5) 0.026(5) 0.021(5)
C64 0.050(5) 0.063(5) 0.054(5) 0.002(4) 0.011(4) 0.009(4)
C65 0.049(5) 0.074(6) 0.040(4) -0.010(4) 0.018(4) 0.000(4)
C66 0.050(5) 0.059(5) 0.040(4) -0.006(4) 0.012(4) -0.008(4)
C67 0.042(4) 0.055(5) 0.048(4) -0.011(4) 0.012(4) -0.003(4)
C68 0.056(5) 0.072(6) 0.071(6) -0.018(5) 0.001(5) -0.011(5)
C69 0.069(7) 0.054(6) 0.100(8) -0.018(6) 0.009(6) -0.019(5)
C70 0.061(6) 0.057(5) 0.065(6) -0.007(4) 0.015(5) -0.007(4)
C71 0.039(7) 0.049(8) 0.137(14) 0.000 0.011(8) 0.000
C72 0.087(13) 0.055(10) 0.35(4) 0.000 0.061(19) 0.000
C73 0.112(14) 0.109(14) 0.064(10) 0.000 -0.002(9) 0.000
C74 0.43(7) 0.067(16) 0.35(6) 0.000 -0.16(5) 0.000
C75 0.072(7) 0.101(9) 0.123(10) -0.039(8) 0.005(7) 0.004(7)
C76 0.21(2) 0.059(8) 0.190(19) 0.018(10) -0.058(16) -0.013(10)
C77 0.085(8) 0.099(9) 0.083(8) -0.002(7) -0.023(6) -0.008(7)
C78 0.56(8) 0.67(9) 0.16(3) -0.03(4) 0.01(4) -0.52(8)

loop_
_atom_type_symbol
_atom_type_description
_atom_type_scat_dispersion_real
_atom_type_scat_dispersion_imag
_atom_type_scat_source
C C 0.0033 0.0016 'International Tables Vol C Tables 4.2.6.8 and 6.1.1.4'
H H 0.0000 0.0000 'International Tables Vol C Tables 4.2.6.8 and 6.1.1.4'
N N 0.0061 0.0033 'International Tables Vol C Tables 4.2.6.8 and 6.1.1.4'
O O 0.0106 0.0060 'International Tables Vol C Tables 4.2.6.8 and 6.1.1.4'
Cl Cl 0.1484 0.1585 'International Tables Vol C Tables 4.2.6.8 and 6.1.1.4'
Cu Cu 0.3201 1.2651 'International Tables Vol C Tables 4.2.6.8 and 6.1.1.4'

loop_
_geom_angle_atom_site_label_1
_geom_angle_atom_site_label_2
_geom_angle_atom_site_label_3
_geom_angle
_geom_angle_site_symmetry_1
_geom_angle_site_symmetry_3
N3 Cu1 N1 88.2(2) . .
N3 Cu1 N4 90.2(2) . 7_556
N1 Cu1 N4 177.5(3) . 7_556
N3 Cu1 N2 176.5(3) . 7_557
N1 Cu1 N2 92.4(2) . 7_557
N4 Cu1 N2 89.1(2) 7_556 7_557
N3 Cu1 N5 90.4(2) . .
N1 Cu1 N5 88.8(3) . .
N4 Cu1 N5 93.1(3) 7_556 .
N2 Cu1 N5 93.1(3) 7_557 .
N7 Cu2 N7 177.3(4) 2 .
N7 Cu2 N8 87.6(3) 2 5_565
N7 Cu2 N8 92.3(3) . 5_565
N7 Cu2 N8 92.3(3) 2 6_566
N7 Cu2 N8 87.6(3) . 6_566
N8 Cu2 N8 176.8(4) 5_565 6_566
N7 Cu2 N9 91.37(19) 2 .
N7 Cu2 N9 91.36(19) . .
N8 Cu2 N9 91.62(18) 5_565 .
N8 Cu2 N9 91.62(18) 6_566 .
O14 Cl1 O15 109.3(8) . .
O14 Cl1 O13 107.4(7) . .
O15 Cl1 O13 114.0(7) . .
O14 Cl1 O16 117.4(11) . .
O15 Cl1 O16 103.7(6) . .
O13 Cl1 O16 105.2(5) . .
O18 Cl2 O19 110.7(7) . .
O18 Cl2 O20 112.4(8) . .
O19 Cl2 O20 107.1(8) . .
O18 Cl2 O17 104.4(7) . .
O19 Cl2 O17 119.1(9) . .
O20 Cl2 O17 103.1(7) . .
O21 Cl3 O23 111.2(8) . .
O21 Cl3 O22 110.3(7) . .
O23 Cl3 O22 109.2(5) . .
O21 Cl3 O24 109.7(4) . .
O23 Cl3 O24 108.2(7) . .
O22 Cl3 O24 108.2(7) . .
C76 Cl6 Cl7 41.1(11) . .
C76 Cl7 Cl6 48.3(12) . .
C6 O2 C7 116.8(7) . .
C17 O4 C16 118.0(6) . .
C28 O6 C29 117.1(6) . .
C39 O8 C38 119.8(7) . .
C54 O10 C55 118.2(8) . .
C65 O12 C64 119.6(7) . .
C5 N1 C1 117.7(7) . .
C5 N1 Cu1 123.1(6) . .
C1 N1 Cu1 118.6(6) . .
C22 N2 C18 118.5(7) . .
C22 N2 Cu1 120.8(6) . 7_557
C18 N2 Cu1 120.5(5) . 7_557
C27 N3 C23 118.6(6) . .
C27 N3 Cu1 119.2(5) . .
C23 N3 Cu1 122.0(5) . .
C40 N4 C44 118.4(7) . .
C40 N4 Cu1 120.7(5) . 7_556
C44 N4 Cu1 120.9(6) . 7_556
C45 N5 Cu1 179.0(7) . .
C49 N7 C53 117.7(7) . .
C49 N7 Cu2 121.1(6) . .
C53 N7 Cu2 120.5(5) . .
C66 N8 C70 117.4(7) . .
C66 N8 Cu2 120.5(5) . 5_565
C70 N8 Cu2 121.9(6) . 5_565
C71 N9 Cu2 180.000(2) . .
N1 C1 C2 122.3(8) . .
C3 C2 C1 119.1(8) . .
C3 C2 C6 124.8(7) . .
C1 C2 C6 116.0(8) . .
C2 C3 C4 118.6(8) . .
C5 C4 C3 119.3(9) . .
N1 C5 C4 122.9(9) . .
O1 C6 O2 123.5(8) . .
O1 C6 C2 125.3(8) . .
O2 C6 C2 111.2(8) . .
C8 C7 O2 120.9(9) . .
C8 C7 C16 120.5(9) . .
O2 C7 C16 118.4(7) . .
C7 C8 C9 118.0(10) . .
C14 C9 C10 118.7(12) . .
C14 C9 C8 119.7(10) . .
C10 C9 C8 121.6(13) . .
C11 C10 C9 119.0(16) . .
C12 C11 C10 123.0(16) . .
C11 C12 C13 120.5(16) . .
C12 C13 C14 121.3(17) . .
C15 C14 C9 118.8(9) . .
C15 C14 C13 123.8(13) . .
C9 C14 C13 117.4(13) . .
C16 C15 C14 121.3(10) . .
C15 C16 C7 121.5(9) . .
C15 C16 O4 119.9(8) . .
C7 C16 O4 118.5(7) . .
O3 C17 O4 124.9(8) . .
O3 C17 C19 124.6(8) . .
O4 C17 C19 110.6(6) . .
N2 C18 C19 122.1(8) . .
C18 C19 C20 118.8(8) . .
C18 C19 C17 121.2(7) . .
C20 C19 C17 120.0(7) . .
C21 C20 C19 118.9(8) . .
C20 C21 C22 119.0(10) . .
N2 C22 C21 122.6(10) . .
N3 C23 C24 121.7(8) . .
C25 C24 C23 119.8(8) . .
C24 C25 C26 118.5(7) . .
C27 C26 C25 119.0(8) . .
C27 C26 C28 116.6(7) . .
C25 C26 C28 124.4(7) . .
N3 C27 C26 122.4(7) . .
O5 C28 O6 124.0(8) . .
O5 C28 C26 125.2(7) . .
O6 C28 C26 110.7(7) . .
C30 C29 C38 120.5(9) . .
C30 C29 O6 121.3(8) . .
C38 C29 O6 118.2(7) . .
C29 C30 C31 119.4(9) . .
C30 C31 C32 123.8(12) . .
C30 C31 C36 120.2(9) . .
C32 C31 C36 115.8(11) . .
C33 C32 C31 122.9(14) . .
C32 C33 C34 119.1(14) . .
C35 C34 C33 120.1(14) . .
C34 C35 C36 122.5(15) . .
C35 C36 C37 123.1(11) . .
C35 C36 C31 119.5(10) . .
C37 C36 C31 117.4(9) . .
C38 C37 C36 121.4(10) . .
C37 C38 C29 120.9(9) . .
C37 C38 O8 119.4(9) . .
C29 C38 O8 119.5(8) . .
O7 C39 O8 125.7(9) . .
O7 C39 C41 125.1(8) . .
O8 C39 C41 109.2(7) . .
N4 C40 C41 122.2(7) . .
C40 C41 C42 119.4(8) . .
C40 C41 C39 120.8(8) . .
C42 C41 C39 119.6(8) . .
C43 C42 C41 119.6(9) . .
C42 C43 C44 118.1(9) . .
N4 C44 C43 122.2(9) . .
N5 C45 C46 177.5(16) . .
N6 C47 C48 178(2) . .
N7 C49 C50 122.8(9) . .
C49 C50 C51 118.8(9) . .
C52 C51 C50 119.3(8) . .
C51 C52 C53 118.1(8) . .
C51 C52 C54 124.9(8) . .
C53 C52 C54 116.9(8) . .
N7 C53 C52 123.2(8) . .
O9 C54 O10 124.0(9) . .
O9 C54 C52 125.1(8) . .
O10 C54 C52 110.9(8) . .
O10 C55 C56 123.2(9) . .
O10 C55 C64 118.0(8) . .
C56 C55 C64 118.8(9) . .
C55 C56 C57 119.6(9) . .
C56 C57 C62 120.9(10) . .
C56 C57 C58 120.8(12) . .
C62 C57 C58 118.4(12) . .
C59 C58 C57 116.8(15) . .
C58 C59 C60 123.3(14) . .
C61 C60 C59 120.5(16) . .
C60 C61 C62 120.5(16) . .
C63 C62 C57 117.6(10) . .
C63 C62 C61 121.8(12) . .
C57 C62 C61 120.5(11) . .
C64 C63 C62 121.8(10) . .
C63 C64 O12 120.2(8) . .
C63 C64 C55 121.2(9) . .
O12 C64 C55 118.4(8) . .
O11 C65 O12 123.0(9) . .
O11 C65 C67 125.9(8) . .
O12 C65 C67 111.1(7) . .
N8 C66 C67 123.7(8) . .
C68 C67 C66 117.9(8) . .
C68 C67 C65 120.0(8) . .
C66 C67 C65 122.1(7) . .
C67 C68 C69 118.1(9) . .
C70 C69 C68 120.0(9) . .
C69 C70 N8 122.8(9) . .
N9 C71 C72 180.000(5) . .
N10 C73 C74 180.000(3) . .
Cl5 C75 Cl4 112.0(7) . .
Cl7 C76 Cl6 90.5(19) . .
Cl8 C77 Cl9 113.8(8) . .
Cl11 C78 Cl10 77(2) . .

loop_
_geom_bond_atom_site_label_1
_geom_bond_atom_site_label_2
_geom_bond_distance
_geom_bond_site_symmetry_2
Cu1 N3 2.037(6) .
Cu1 N1 2.037(6) .
Cu1 N4 2.040(6) 7_556
Cu1 N2 2.046(6) 7_557
Cu1 N5 2.406(9) .
Cu2 N7 2.014(6) 2
Cu2 N7 2.014(6) .
Cu2 N8 2.059(7) 5_565
Cu2 N8 2.059(7) 6_566
Cu2 N9 2.427(11) .
Cl1 O14 1.308(13) .
Cl1 O15 1.390(11) .
Cl1 O13 1.397(8) .
Cl1 O16 1.470(9) .
Cl2 O18 1.369(10) .
Cl2 O19 1.382(12) .
Cl2 O20 1.392(9) .
Cl2 O17 1.420(10) .
Cl3 O21 1.301(10) .
Cl3 O23 1.326(4) .
Cl3 O22 1.328(4) .
Cl3 O24 1.340(11) .
Cl4 C75 1.783(15) .
Cl5 C75 1.694(13) .
Cl6 C76 1.83(3) .
Cl6 Cl7 2.46(3) .
Cl7 C76 1.62(2) .
Cl8 C77 1.650(13) .
Cl9 C77 1.736(14) .
Cl10 C78 2.06(4) .
Cl11 C78 2.03(7) .
O1 C6 1.209(10) .
O2 C6 1.365(10) .
O2 C7 1.393(10) .
O3 C17 1.195(9) .
O4 C17 1.332(10) .
O4 C16 1.403(10) .
O5 C28 1.189(10) .
O6 C28 1.356(9) .
O6 C29 1.400(10) .
O7 C39 1.167(10) .
O8 C39 1.351(11) .
O8 C38 1.400(11) .
O9 C54 1.188(11) .
O10 C54 1.372(10) .
O10 C55 1.373(11) .
O11 C65 1.195(10) .
O12 C65 1.358(10) .
O12 C64 1.389(10) .
N1 C5 1.331(11) .
N1 C1 1.343(10) .
N2 C22 1.323(11) .
N2 C18 1.334(10) .
N2 Cu1 2.045(6) 7_557
N3 C27 1.328(10) .
N3 C23 1.342(10) .
N4 C40 1.330(10) .
N4 C44 1.342(10) .
N4 Cu1 2.040(6) 7_556
N5 C45 1.100(11) .
N6 C47 1.061(15) .
N7 C49 1.327(10) .
N7 C53 1.329(10) .
N8 C66 1.316(10) .
N8 C70 1.356(11) .
N8 Cu2 2.059(7) 5_565
N9 C71 1.124(15) .
N10 C73 1.102(4) .
C1 C2 1.395(10) .
C2 C3 1.359(12) .
C2 C6 1.487(12) .
C3 C4 1.384(12) .
C4 C5 1.373(12) .
C7 C8 1.357(13) .
C7 C16 1.399(12) .
C8 C9 1.458(16) .
C9 C14 1.405(17) .
C9 C10 1.428(16) .
C10 C11 1.34(2) .
C11 C12 1.32(2) .
C12 C13 1.35(2) .
C13 C14 1.412(15) .
C14 C15 1.378(15) .
C15 C16 1.344(12) .
C17 C19 1.505(12) .
C18 C19 1.369(10) .
C19 C20 1.377(13) .
C20 C21 1.365(14) .
C21 C22 1.366(13) .
C23 C24 1.385(11) .
C24 C25 1.356(12) .
C25 C26 1.390(11) .
C26 C27 1.378(10) .
C26 C28 1.486(11) .
C29 C30 1.372(12) .
C29 C38 1.395(12) .
C30 C31 1.400(14) .
C31 C32 1.404(15) .
C31 C36 1.431(16) .
C32 C33 1.35(2) .
C33 C34 1.40(2) .
C34 C35 1.32(2) .
C35 C36 1.372(15) .
C36 C37 1.405(14) .
C37 C38 1.346(13) .
C39 C41 1.517(13) .
C40 C41 1.369(11) .
C41 C42 1.376(12) .
C42 C43 1.360(14) .
C43 C44 1.396(13) .
C45 C46 1.458(18) .
C47 C48 1.55(2) .
C49 C50 1.373(12) .
C50 C51 1.374(13) .
C51 C52 1.365(12) .
C52 C53 1.385(11) .
C52 C54 1.476(13) .
C55 C56 1.375(13) .
C55 C64 1.418(13) .
C56 C57 1.402(15) .
C57 C62 1.406(16) .
C57 C58 1.464(16) .
C58 C59 1.39(2) .
C59 C60 1.40(2) .
C60 C61 1.31(2) .
C61 C62 1.436(16) .
C62 C63 1.396(14) .
C63 C64 1.332(13) .
C65 C67 1.465(12) .
C66 C67 1.404(11) .
C67 C68 1.386(12) .
C68 C69 1.389(14) .
C69 C70 1.356(14) .
C71 C72 1.46(2) .
C73 C74 1.534(4) .
